data_7251849
loop_
_publ_author_name
'Zhang, Cheng-Fang'
'Zhong, Wen-He'
'Ma, Peng-Cheng'
'Zhao, Jia-Jia'
'Cheng, Ting'
'Chen, Li-Zhuang'

_publ_section_title
;
 Halogen-modulated zinc-based 0D hybrids for high-efficiency blue light
 emission
;
_journal_issue 17
_journal_name_full CrystEngComm
_journal_page_first 2845
_journal_page_last 2850
_journal_paper_doi 10.1039/D6CE00125D
_journal_volume 28
_journal_year 2026
_chemical_formula_moiety 'C14 H16 Br2 N4 O2 Zn'
_chemical_formula_sum 'C14 H16 Br2 N4 O2 Zn'
_chemical_formula_weight 497.50
_space_group_crystal_system monoclinic
_space_group_IT_number 15
_space_group_name_Hall '-C 2yc'
_space_group_name_H-M_alt 'C 1 2/c 1'
_atom_sites_solution_hydrogens geom
_audit_creation_date 2026-01-14
_audit_creation_method
;
Olex2 1.5
(compiled 2025.07.13 svn.rb7424aed for OlexSys, GUI svn.r7314)
;
_audit_update_record
;
2026-01-14 deposited with the CCDC.	2026-04-02 downloaded from the CCDC.
;
_cell_angle_alpha 90
_cell_angle_beta 127.809(13)
_cell_angle_gamma 90
_cell_formula_units_Z 4
_cell_length_a 23.863(5)
_cell_length_b 4.8456(10)
_cell_length_c 18.997(5)
_cell_measurement_reflns_used 2134
_cell_measurement_temperature 296(2)
_cell_measurement_theta_max 27.429
_cell_measurement_theta_min 3.416
_cell_volume 1735.5(7)
_computing_cell_refinement 'SAINT V8.41 (?, 2016)'
_computing_data_reduction 'SAINT V8.41 (?, 2016)'
_computing_molecular_graphics 'Olex2 1.5 (Dolomanov et al., 2009)'
_computing_publication_material 'Olex2 1.5 (Dolomanov et al., 2009)'
_computing_structure_refinement 'SHELXL 2019/3 (Sheldrick, 2015)'
_computing_structure_solution 'SHELXT 2018/2 (Sheldrick, 2018)'
_diffrn_ambient_temperature 296.15
_diffrn_measured_fraction_theta_full 0.993
_diffrn_measured_fraction_theta_max 0.988
_diffrn_measurement_device_type 'Bruker APEX-II CCD'
_diffrn_radiation_type MoK\a
_diffrn_radiation_wavelength 0.71073
_diffrn_reflns_av_R_equivalents 0.0215
_diffrn_reflns_av_unetI/netI 0.0288
_diffrn_reflns_Laue_measured_fraction_full 0.993
_diffrn_reflns_Laue_measured_fraction_max 0.988
_diffrn_reflns_limit_h_max 30
_diffrn_reflns_limit_h_min -30
_diffrn_reflns_limit_k_max 6
_diffrn_reflns_limit_k_min -6
_diffrn_reflns_limit_l_max 20
_diffrn_reflns_limit_l_min -24
_diffrn_reflns_number 4479
_diffrn_reflns_point_group_measured_fraction_full 0.993
_diffrn_reflns_point_group_measured_fraction_max 0.988
_diffrn_reflns_theta_full 25.242
_diffrn_reflns_theta_max 27.541
_diffrn_reflns_theta_min 3.416
_exptl_absorpt_coefficient_mu 6.033
_exptl_crystal_colour 'clear light colourless'
_exptl_crystal_colour_lustre clear
_exptl_crystal_colour_modifier light
_exptl_crystal_colour_primary colourless
_exptl_crystal_density_diffrn 1.904
_exptl_crystal_description needle
_exptl_crystal_F_000 976
_exptl_crystal_size_max 0.13
_exptl_crystal_size_mid 0.12
_exptl_crystal_size_min 0.11
_refine_diff_density_max 0.482
_refine_diff_density_min -0.413
_refine_diff_density_rms 0.076
_refine_ls_extinction_method none
_refine_ls_goodness_of_fit_ref 1.029
_refine_ls_hydrogen_treatment constr
_refine_ls_matrix_type full
_refine_ls_number_parameters 93
_refine_ls_number_reflns 1983
_refine_ls_number_restraints 13
_refine_ls_restrained_S_all 1.026
_refine_ls_R_factor_all 0.0323
_refine_ls_R_factor_gt 0.0255
_refine_ls_shift/su_max 0.002
_refine_ls_shift/su_mean 0.000
_refine_ls_structure_factor_coef Fsqd
_refine_ls_weighting_details 'w=1/[\s^2^(Fo^2^)+(0.0298P)^2^+1.5082P] where P=(Fo^2^+2Fc^2^)/3'
_refine_ls_weighting_scheme calc
_refine_ls_wR_factor_gt 0.0596
_refine_ls_wR_factor_ref 0.0621
_reflns_Friedel_coverage 0.000
_reflns_number_gt 1717
_reflns_number_total 1983
_reflns_threshold_expression 'I > 2\s(I)'
_cod_data_source_file d6ce00125d2.cif
_cod_data_source_block 1_a_CCDC1
_cod_depositor_comments 'Adding full bibliography for 7251848--7251850.cif.'
_cod_database_code 7251849
_shelx_shelxl_version_number 2019/3
_shelx_space_group_comment
;
The symmetry employed for this shelxl refinement is uniquely defined
by the following loop, which should always be used as a source of
symmetry information in preference to the above space-group names.
They are only intended as comments.
;
_olex2_refinement_description
;
1. Fixed Uiso
 At 1.2 times of:
  All C(H) groups, All N(H,H) groups
2. Rigid bond restraints
 O2, C1
 with sigma for 1-2 distances of 0.01 and sigma for 1-3 distances of 0.02
3. Uiso/Uaniso restraints and constraints
Uanis(O2) \\sim Ueq, Uanis(C1) \\sim Ueq: with sigma of 0.01 and sigma for
terminal atoms of 0.02
4.a Secondary CH2 refined with riding coordinates:
 N2(H2A,H2B)
4.b Aromatic/amide H refined with riding coordinates:
 C7(H7), C6(H6), C5(H5), C3(H3)
4.c Fitted hexagon refined as free rotating group:
 C2(C4,C7,C6,C5,C3)
4.d X=CH2 refined with riding coordinates:
 N1(H1A,H1B)
;
_olex2_submission_special_instructions 'No special instructions were received'

loop_
_space_group_symop_operation_xyz
'x, y, z'
'-x, y, -z+1/2'
'x+1/2, y+1/2, z'
'-x+1/2, y+1/2, -z+1/2'
'-x, -y, -z'
'x, -y, z-1/2'
'-x+1/2, -y+1/2, -z'
'x+1/2, -y+1/2, z-1/2'

loop_
_atom_site_label
_atom_site_type_symbol
_atom_site_fract_x
_atom_site_fract_y
_atom_site_fract_z
_atom_site_U_iso_or_equiv
_atom_site_adp_type
_atom_site_occupancy
_atom_site_site_symmetry_order
_atom_site_calc_flag
_atom_site_refinement_flags_posn
_atom_site_refinement_flags_adp
_atom_site_refinement_flags_occupancy
_atom_site_disorder_assembly
_atom_site_disorder_group
Zn1 Zn 0.500000 0.52862(8) 0.250000 0.02783(11) Uani 1 2 d S T P . .
Br2 Br 0.55589(2) 0.79929(6) 0.38118(2) 0.03510(10) Uani 1 1 d . . . . .
N1 N 0.57661(12) 0.7440(4) 0.07687(15) 0.0350(5) Uani 1 1 d . . . . .
H1A H 0.547504 0.717388 0.020263 0.042 Uiso 1 1 calc R U . . .
H1B H 0.597410 0.900888 0.097481 0.042 Uiso 1 1 calc R U . . .
O2 O 0.56010(10) 0.3136(3) 0.10444(12) 0.0344(4) Uani 1 1 d . U . . .
N2 N 0.57703(10) 0.2885(4) 0.26114(14) 0.0271(4) Uani 1 1 d . . . . .
H2A H 0.589682 0.152959 0.299917 0.033 Uiso 1 1 calc R U . . .
H2B H 0.558900 0.212064 0.208561 0.033 Uiso 1 1 calc R U . . .
C1 C 0.58937(12) 0.5438(5) 0.13213(16) 0.0264(5) Uani 1 1 d . U . . .
C2 C 0.64265(7) 0.5934(3) 0.23020(7) 0.0266(5) Uani 1 1 d G . . . .
C4 C 0.63893(7) 0.4463(3) 0.29004(10) 0.0265(5) Uani 1 1 d G . . . .
C7 C 0.69294(8) 0.4699(4) 0.38108(9) 0.0387(6) Uani 1 1 d G . . . .
H7 H 0.690442 0.371534 0.421116 0.046 Uiso 1 1 calc R U . . .
C6 C 0.75067(7) 0.6405(4) 0.41226(8) 0.0473(7) Uani 1 1 d G . . . .
H6 H 0.786809 0.656316 0.473171 0.057 Uiso 1 1 calc R U . . .
C5 C 0.75440(7) 0.7876(4) 0.35242(11) 0.0468(8) Uani 1 1 d G . . . .
H5 H 0.793031 0.901750 0.373286 0.056 Uiso 1 1 calc R U . . .
C3 C 0.70039(8) 0.7640(3) 0.26138(10) 0.0369(6) Uani 1 1 d G . . . .
H3 H 0.702886 0.862401 0.221345 0.044 Uiso 1 1 calc R U . . .

loop_
_atom_site_aniso_label
_atom_site_aniso_U_11
_atom_site_aniso_U_22
_atom_site_aniso_U_33
_atom_site_aniso_U_23
_atom_site_aniso_U_13
_atom_site_aniso_U_12
Zn1 0.0216(2) 0.0310(2) 0.0300(2) 0.000 0.01534(17) 0.000
Br2 0.03107(15) 0.03895(16) 0.03032(14) -0.00505(11) 0.01630(12) -0.00338(11)
N1 0.0424(13) 0.0259(11) 0.0331(12) -0.0014(9) 0.0212(10) -0.0057(9)
O2 0.0447(10) 0.0208(8) 0.0318(9) -0.0050(7) 0.0204(9) -0.0046(8)
N2 0.0270(10) 0.0249(10) 0.0298(10) 0.0020(8) 0.0176(9) 0.0001(8)
C1 0.0279(12) 0.0246(12) 0.0321(12) -0.0028(10) 0.0212(10) 0.0017(10)
C2 0.0257(11) 0.0238(11) 0.0314(12) -0.0043(10) 0.0181(10) 0.0005(10)
C4 0.0204(11) 0.0263(12) 0.0313(12) -0.0020(10) 0.0152(10) 0.0029(9)
C7 0.0283(13) 0.0533(17) 0.0318(13) 0.0000(12) 0.0171(11) 0.0041(12)
C6 0.0261(13) 0.073(2) 0.0337(14) -0.0141(15) 0.0139(12) -0.0045(14)
C5 0.0285(14) 0.064(2) 0.0479(17) -0.0209(15) 0.0231(13) -0.0167(13)
C3 0.0327(14) 0.0385(15) 0.0444(16) -0.0088(12) 0.0262(13) -0.0077(11)

loop_
_atom_type_symbol
_atom_type_description
_atom_type_scat_dispersion_real
_atom_type_scat_dispersion_imag
_atom_type_scat_source
C C 0.0033 0.0016 'International Tables Vol C Tables 4.2.6.8 and 6.1.1.4'
H H 0.0000 0.0000 'International Tables Vol C Tables 4.2.6.8 and 6.1.1.4'
Br Br -0.2901 2.4595 'International Tables Vol C Tables 4.2.6.8 and 6.1.1.4'
N N 0.0061 0.0033 'International Tables Vol C Tables 4.2.6.8 and 6.1.1.4'
O O 0.0106 0.0060 'International Tables Vol C Tables 4.2.6.8 and 6.1.1.4'
Zn Zn 0.2839 1.4301 'International Tables Vol C Tables 4.2.6.8 and 6.1.1.4'

loop_
_geom_angle_atom_site_label_1
_geom_angle_atom_site_label_2
_geom_angle_atom_site_label_3
_geom_angle
_geom_angle_site_symmetry_1
_geom_angle_site_symmetry_3
_geom_angle_publ_flag
Br2 Zn1 Br2 112.91(3) . 2_655 ?
N2 Zn1 Br2 108.04(6) 2_655 . ?
N2 Zn1 Br2 108.09(6) 2_655 2_655 ?
N2 Zn1 Br2 108.04(6) . 2_655 ?
N2 Zn1 Br2 108.09(6) . . ?
N2 Zn1 N2 111.73(11) . 2_655 ?
H1A N1 H1B 120.0 . . ?
C1 N1 H1A 120.0 . . ?
C1 N1 H1B 120.0 . . ?
Zn1 N2 H2A 109.2 . . ?
Zn1 N2 H2B 109.2 . . ?
H2A N2 H2B 107.9 . . ?
C4 N2 Zn1 112.24(13) . . ?
C4 N2 H2A 109.2 . . ?
C4 N2 H2B 109.2 . . ?
N1 C1 C2 118.5(2) . . ?
O2 C1 N1 121.6(2) . . ?
O2 C1 C2 119.8(2) . . ?
C4 C2 C1 120.28(13) . . ?
C4 C2 C3 120.0 . . ?
C3 C2 C1 119.32(13) . . ?
C2 C4 N2 121.70(13) . . ?
C7 C4 N2 118.03(13) . . ?
C7 C4 C2 120.0 . . ?
C4 C7 H7 120.0 . . ?
C4 C7 C6 120.0 . . ?
C6 C7 H7 120.0 . . ?
C7 C6 H6 120.0 . . ?
C5 C6 C7 120.0 . . ?
C5 C6 H6 120.0 . . ?
C6 C5 H5 120.0 . . ?
C3 C5 C6 120.0 . . ?
C3 C5 H5 120.0 . . ?
C2 C3 H3 120.0 . . ?
C5 C3 C2 120.0 . . ?
C5 C3 H3 120.0 . . ?

loop_
_geom_bond_atom_site_label_1
_geom_bond_atom_site_label_2
_geom_bond_distance
_geom_bond_site_symmetry_2
_geom_bond_publ_flag
Zn1 Br2 2.3736(6) 2_655 ?
Zn1 Br2 2.3736(6) . ?
Zn1 N2 2.074(2) 2_655 ?
Zn1 N2 2.074(2) . ?
N1 H1A 0.8600 . ?
N1 H1B 0.8600 . ?
N1 C1 1.320(3) . ?
O2 C1 1.248(3) . ?
N2 H2A 0.8900 . ?
N2 H2B 0.8900 . ?
N2 C4 1.440(2) . ?
C1 C2 1.497(3) . ?
C2 C4 1.3900 . ?
C2 C3 1.3900 . ?
C4 C7 1.3900 . ?
C7 H7 0.9300 . ?
C7 C6 1.3900 . ?
C6 H6 0.9300 . ?
C6 C5 1.3900 . ?
C5 H5 0.9300 . ?
C5 C3 1.3900 . ?
C3 H3 0.9300 . ?

loop_
_geom_torsion_atom_site_label_1
_geom_torsion_atom_site_label_2
_geom_torsion_atom_site_label_3
_geom_torsion_atom_site_label_4
_geom_torsion
_geom_torsion_site_symmetry_1
_geom_torsion_site_symmetry_2
_geom_torsion_site_symmetry_3
_geom_torsion_site_symmetry_4
_geom_torsion_publ_flag
Zn1 N2 C4 C2 -84.69(15) . . . . ?
Zn1 N2 C4 C7 89.35(14) . . . . ?
N1 C1 C2 C4 154.85(17) . . . . ?
N1 C1 C2 C3 -32.4(2) . . . . ?
O2 C1 C2 C4 -27.7(3) . . . . ?
O2 C1 C2 C3 145.06(18) . . . . ?
N2 C4 C7 C6 -174.15(16) . . . . ?
C1 C2 C4 N2 -13.4(2) . . . . ?
C1 C2 C4 C7 172.67(17) . . . . ?
C1 C2 C3 C5 -172.74(17) . . . . ?
C2 C4 C7 C6 0.0 . . . . ?
C4 C2 C3 C5 0.0 . . . . ?
C4 C7 C6 C5 0.0 . . . . ?
C7 C6 C5 C3 0.0 . . . . ?
C6 C5 C3 C2 0.0 . . . . ?
C3 C2 C4 N2 173.93(16) . . . . ?
C3 C2 C4 C7 0.0 . . . . ?
